data_2018054
loop_
_publ_author_name
'Frampton, Christopher S.'
'MacNicol, David D.'
'Wilson, Derek R.'

_publ_section_title
;
 (<i>R</i>)-4-(4-Aminophenyl)-2,2,4-trimethylchroman and
 (<i>S</i>)-4-(4-aminophenyl)-2,2,4-trimethylthiachroman
;
_journal_coeditor_code BM3104
_journal_issue 5
_journal_name_full 'Acta Crystallographica Section C'
_journal_page_first o188
_journal_page_last o191
_journal_paper_doi 10.1107/S0108270111012157
_journal_volume 67
_journal_year 2011
_chemical_formula_iupac 'C18 H20 O2'
_chemical_formula_moiety 'C18 H20 O2'
_chemical_formula_sum 'C18 H20 O2'
_chemical_formula_weight 268.34
_chemical_name_common
;
racemic guest-free Dianin's compound
;
_chemical_name_systematic
;
4-(4-hydroxyphenyl)-2,2,4-trimethylchroman
;
_space_group_crystal_system hexagonal
_space_group_IT_number 148
_space_group_name_Hall '-R 3'
_space_group_name_H-M_alt 'R -3 :H'
_symmetry_space_group_name_Hall '-R 3'
_symmetry_space_group_name_H-M 'R -3 :H'
_atom_sites_solution_hydrogens geom
_atom_sites_solution_primary direct
_atom_sites_solution_secondary difmap
_audit_creation_method SHELXL97
_cell_angle_alpha 90.00
_cell_angle_beta 90.00
_cell_angle_gamma 120.00
_cell_formula_units_Z 18
_cell_length_a 26.7321(5)
_cell_length_b 26.7321(5)
_cell_length_c 10.8700(3)
_cell_measurement_reflns_used 6337
_cell_measurement_temperature 100.0(10)
_cell_measurement_theta_max 76.0230
_cell_measurement_theta_min 3.3038
_cell_volume 6727.1(3)
_computing_cell_refinement 'CrysAlisPro (Agilent Technologies, 2010)'
_computing_data_collection 'CrysAlisPro (Agilent Technologies, 2010)'
_computing_data_reduction 'CrysAlisPro (Agilent Technologies, 2010)'
_computing_molecular_graphics
;
SHELXTL (Sheldrick, 2008) and Mercury (Version 2.4; Macrae <i>et
al.</i>, 2008)
;
_computing_publication_material
;
SHELXTL (Sheldrick, 2008) and Mercury (Version 2.4; Macrae <i>et
al.</i>, 2008)
;
_computing_structure_refinement 'SHELXTL (Sheldrick, 2008)'
_computing_structure_solution 'SHELXTL (Sheldrick, 2008)'
_diffrn_ambient_temperature 100.0(10)
_diffrn_detector_area_resol_mean 10.5598
_diffrn_measured_fraction_theta_full 0.994
_diffrn_measured_fraction_theta_max 0.994
_diffrn_measurement_device_type 'Agilent SuperNova Dual (Cu at zero) with Atlas detector'
_diffrn_measurement_method \w
_diffrn_radiation_monochromator mirror
_diffrn_radiation_source 'SuperNova (Cu) X-ray source'
_diffrn_radiation_type 'Cu K\a'
_diffrn_radiation_wavelength 1.54178
_diffrn_reflns_av_R_equivalents 0.0183
_diffrn_reflns_av_sigmaI/netI 0.0150
_diffrn_reflns_limit_h_max 33
_diffrn_reflns_limit_h_min -31
_diffrn_reflns_limit_k_max 33
_diffrn_reflns_limit_k_min -33
_diffrn_reflns_limit_l_max 11
_diffrn_reflns_limit_l_min -13
_diffrn_reflns_number 11837
_diffrn_reflns_theta_full 74.49
_diffrn_reflns_theta_max 74.49
_diffrn_reflns_theta_min 9.02
_diffrn_standards_number 0
_exptl_absorpt_coefficient_mu 0.599
_exptl_absorpt_correction_T_max 1.00000
_exptl_absorpt_correction_T_min 0.83552
_exptl_absorpt_correction_type multi-scan
_exptl_absorpt_process_details '(CrysAlisPro; Agilent Technologies, 2010)'
_exptl_crystal_colour colourless
_exptl_crystal_density_diffrn 1.192
_exptl_crystal_density_method 'not measured'
_exptl_crystal_description prism
_exptl_crystal_F_000 2592
_exptl_crystal_size_max 0.55
_exptl_crystal_size_mid 0.25
_exptl_crystal_size_min 0.25
_refine_diff_density_max 0.257
_refine_diff_density_min -0.255
_refine_ls_extinction_method none
_refine_ls_goodness_of_fit_ref 1.002
_refine_ls_hydrogen_treatment mixed
_refine_ls_matrix_type full
_refine_ls_number_parameters 188
_refine_ls_number_reflns 3047
_refine_ls_number_restraints 0
_refine_ls_restrained_S_all 1.002
_refine_ls_R_factor_all 0.0390
_refine_ls_R_factor_gt 0.0371
_refine_ls_shift/su_max 0.001
_refine_ls_shift/su_mean 0.000
_refine_ls_structure_factor_coef Fsqd
_refine_ls_weighting_details 'calc w = 1/[\s^2^(Fo^2^)+(0.1000P)^2^+3.0000P] where P=(Fo^2^+2Fc^2^)/3'
_refine_ls_weighting_scheme calc
_refine_ls_wR_factor_gt 0.1227
_refine_ls_wR_factor_ref 0.1261
_reflns_number_gt 2871
_reflns_number_total 3047
_reflns_threshold_expression I>2\s(I)
_cod_data_source_file bm3104.cif
_cod_data_source_block I
_cod_depositor_comments
;
The following automatic conversions were performed:

data name '_iucr_refine_instruction_details' was replaced with
'_iucr_refine_instructions_details' as specified in the replacement
file 'data/replacement-values/replacement_tags.lst'.

Automatic conversion script
Id: cif_correct_tags 9268 2022-04-12 08:56:07Z antanas 
;
_cod_database_code 2018054
_cod_database_fobs_code 2018054

loop_
_symmetry_equiv_pos_as_xyz
'x, y, z'
'-y, x-y, z'
'-x+y, -x, z'
'x+2/3, y+1/3, z+1/3'
'-y+2/3, x-y+1/3, z+1/3'
'-x+y+2/3, -x+1/3, z+1/3'
'x+1/3, y+2/3, z+2/3'
'-y+1/3, x-y+2/3, z+2/3'
'-x+y+1/3, -x+2/3, z+2/3'
'-x, -y, -z'
'y, -x+y, -z'
'x-y, x, -z'
'-x+2/3, -y+1/3, -z+1/3'
'y+2/3, -x+y+1/3, -z+1/3'
'x-y+2/3, x+1/3, -z+1/3'
'-x+1/3, -y+2/3, -z+2/3'
'y+1/3, -x+y+2/3, -z+2/3'
'x-y+1/3, x+2/3, -z+2/3'

loop_
_atom_site_type_symbol
_atom_site_label
_atom_site_fract_x
_atom_site_fract_y
_atom_site_fract_z
_atom_site_U_iso_or_equiv
_atom_site_adp_type
_atom_site_calc_flag
_atom_site_refinement_flags
_atom_site_occupancy
_atom_site_disorder_assembly
_atom_site_disorder_group
O O1 0.07179(3) 0.57876(3) 0.03764(6) 0.0167(2) Uani d . 1 . .
O O2 0.21522(3) 0.60269(4) 0.64902(7) 0.0232(2) Uani d . 1 . .
H H2A 0.2306(8) 0.5849(8) 0.6528(18) 0.044(5) Uiso d . 1 . .
C C2 0.10884(4) 0.55538(4) 0.07176(9) 0.0149(2) Uani d . 1 . .
C C3 0.07361(4) 0.50052(4) 0.14702(8) 0.0144(2) Uani d . 1 . .
H H3A 0.0991 0.4851 0.1703 0.017 Uiso calc R 1 . .
H H3B 0.0426 0.4714 0.0940 0.017 Uiso calc R 1 . .
C C4 0.04576(4) 0.50773(4) 0.26490(9) 0.0137(2) Uani d . 1 . .
C C5 0.02017(4) 0.54590(4) 0.23359(9) 0.0142(2) Uani d . 1 . .
C C6 -0.02024(4) 0.54841(4) 0.31163(9) 0.0162(2) Uani d . 1 . .
H H6A -0.0313 0.5261 0.3850 0.019 Uiso calc R 1 . .
C C7 -0.04456(4) 0.58248(4) 0.28507(9) 0.0182(2) Uani d . 1 . .
H H7A -0.0716 0.5836 0.3399 0.022 Uiso calc R 1 . .
C C8 -0.02891(4) 0.61496(4) 0.17747(10) 0.0182(2) Uani d . 1 . .
H H8A -0.0451 0.6387 0.1588 0.022 Uiso calc R 1 . .
C C9 0.01026(4) 0.61267(4) 0.09758(9) 0.0167(2) Uani d . 1 . .
H H9A 0.0204 0.6343 0.0234 0.020 Uiso calc R 1 . .
C C10 0.03508(4) 0.57864(4) 0.12539(9) 0.0144(2) Uani d . 1 . .
C C11 0.08958(4) 0.53276(4) 0.37129(8) 0.0139(2) Uani d . 1 . .
C C12 0.11769(4) 0.50340(4) 0.41207(9) 0.0161(2) Uani d . 1 . .
H H12A 0.1083 0.4675 0.3754 0.019 Uiso calc R 1 . .
C C13 0.15895(4) 0.52555(5) 0.50485(9) 0.0173(2) Uani d . 1 . .
H H13A 0.1773 0.5048 0.5311 0.021 Uiso calc R 1 . .
C C14 0.17331(4) 0.57812(4) 0.55921(9) 0.0158(2) Uani d . 1 . .
C C15 0.14512(4) 0.60733(4) 0.52297(9) 0.0164(2) Uani d . 1 . .
H H15A 0.1539 0.6427 0.5615 0.020 Uiso calc R 1 . .
C C16 0.10388(4) 0.58463(4) 0.42984(9) 0.0154(2) Uani d . 1 . .
H H16A 0.0849 0.6051 0.4055 0.018 Uiso calc R 1 . .
C C17 -0.00316(4) 0.44682(4) 0.30097(9) 0.0174(2) Uani d . 1 . .
H H17A -0.0201 0.4489 0.3794 0.026 Uiso calc R 1 . .
H H17B 0.0126 0.4208 0.3093 0.026 Uiso calc R 1 . .
H H17C -0.0330 0.4321 0.2370 0.026 Uiso calc R 1 . .
C C18 0.12616(5) 0.54015(5) -0.04963(9) 0.0195(2) Uani d . 1 . .
H H18A 0.1458 0.5748 -0.1011 0.029 Uiso calc R 1 . .
H H18B 0.0916 0.5107 -0.0922 0.029 Uiso calc R 1 . .
H H18C 0.1523 0.5251 -0.0339 0.029 Uiso calc R 1 . .
C C19 0.16176(4) 0.60295(4) 0.13728(9) 0.0183(2) Uani d . 1 . .
H H19A 0.1841 0.6347 0.0798 0.028 Uiso calc R 1 . .
H H19B 0.1859 0.5874 0.1670 0.028 Uiso calc R 1 . .
H H19C 0.1493 0.6173 0.2071 0.028 Uiso calc R 1 . .

loop_
_atom_site_aniso_label
_atom_site_aniso_U_11
_atom_site_aniso_U_22
_atom_site_aniso_U_33
_atom_site_aniso_U_12
_atom_site_aniso_U_13
_atom_site_aniso_U_23
O1 0.0179(4) 0.0197(4) 0.0156(4) 0.0116(3) 0.0024(3) 0.0040(3)
O2 0.0198(4) 0.0281(4) 0.0192(4) 0.0102(3) -0.0056(3) -0.0009(3)
C2 0.0154(5) 0.0150(5) 0.0157(5) 0.0087(4) 0.0008(3) 0.0005(3)
C3 0.0165(5) 0.0131(4) 0.0140(5) 0.0078(4) -0.0002(3) -0.0007(3)
C4 0.0150(4) 0.0126(4) 0.0139(5) 0.0071(4) 0.0003(3) 0.0001(3)
C5 0.0142(4) 0.0125(4) 0.0155(5) 0.0064(4) -0.0025(3) -0.0021(3)
C6 0.0161(5) 0.0170(5) 0.0155(4) 0.0083(4) -0.0013(3) -0.0016(3)
C7 0.0168(5) 0.0197(5) 0.0200(5) 0.0104(4) -0.0011(4) -0.0046(4)
C8 0.0176(5) 0.0161(5) 0.0234(5) 0.0103(4) -0.0052(4) -0.0033(4)
C9 0.0166(5) 0.0143(5) 0.0183(5) 0.0071(4) -0.0030(4) 0.0004(3)
C10 0.0127(4) 0.0131(4) 0.0158(5) 0.0052(3) -0.0014(3) -0.0016(3)
C11 0.0142(4) 0.0150(5) 0.0124(4) 0.0072(4) 0.0024(3) 0.0017(3)
C12 0.0189(5) 0.0158(5) 0.0155(5) 0.0101(4) 0.0014(4) -0.0002(3)
C13 0.0185(5) 0.0212(5) 0.0162(5) 0.0130(4) 0.0014(4) 0.0023(4)
C14 0.0140(5) 0.0184(5) 0.0131(4) 0.0066(4) 0.0004(3) 0.0013(3)
C15 0.0187(5) 0.0143(4) 0.0152(4) 0.0075(4) 0.0003(4) -0.0002(3)
C16 0.0172(5) 0.0148(5) 0.0159(5) 0.0092(4) 0.0009(3) 0.0018(3)
C17 0.0161(5) 0.0138(5) 0.0206(5) 0.0061(4) 0.0014(3) 0.0021(3)
C18 0.0232(5) 0.0202(5) 0.0164(5) 0.0118(4) 0.0036(4) 0.0005(4)
C19 0.0169(5) 0.0163(5) 0.0192(5) 0.0063(4) 0.0004(4) 0.0012(4)

loop_
_atom_type_symbol
_atom_type_description
_atom_type_scat_dispersion_real
_atom_type_scat_dispersion_imag
_atom_type_scat_source
C C 0.0181 0.0091 'International Tables Vol C Tables 4.2.6.8 and 6.1.1.4'
H H 0.0000 0.0000 'International Tables Vol C Tables 4.2.6.8 and 6.1.1.4'
O O 0.0492 0.0322 'International Tables Vol C Tables 4.2.6.8 and 6.1.1.4'

loop_
_geom_angle_atom_site_label_1
_geom_angle_atom_site_label_2
_geom_angle_atom_site_label_3
_geom_angle_site_symmetry_1
_geom_angle_site_symmetry_3
_geom_angle
_geom_angle_publ_flag
C10 O1 C2 . . 117.51(7) ?
C14 O2 H2A . . 107.5(14) ?
O1 C2 C18 . . 104.90(7) ?
O1 C2 C3 . . 108.86(8) ?
C18 C2 C3 . . 109.41(8) ?
O1 C2 C19 . . 107.88(8) ?
C18 C2 C19 . . 110.42(8) ?
C3 C2 C19 . . 114.87(8) ?
C2 C3 C4 . . 115.48(8) ?
C2 C3 H3A . . 108.4 ?
C4 C3 H3A . . 108.4 ?
C2 C3 H3B . . 108.4 ?
C4 C3 H3B . . 108.4 ?
H3A C3 H3B . . 107.5 ?
C5 C4 C11 . . 112.04(8) ?
C5 C4 C3 . . 107.74(8) ?
C11 C4 C3 . . 111.60(8) ?
C5 C4 C17 . . 109.61(8) ?
C11 C4 C17 . . 109.06(8) ?
C3 C4 C17 . . 106.64(7) ?
C10 C5 C6 . . 117.66(9) ?
C10 C5 C4 . . 121.56(9) ?
C6 C5 C4 . . 120.77(9) ?
C7 C6 C5 . . 122.04(9) ?
C7 C6 H6A . . 119.0 ?
C5 C6 H6A . . 119.0 ?
C6 C7 C8 . . 119.42(9) ?
C6 C7 H7A . . 120.3 ?
C8 C7 H7A . . 120.3 ?
C9 C8 C7 . . 119.86(9) ?
C9 C8 H8A . . 120.1 ?
C7 C8 H8A . . 120.1 ?
C8 C9 C10 . . 120.49(9) ?
C8 C9 H9A . . 119.8 ?
C10 C9 H9A . . 119.8 ?
O1 C10 C5 . . 124.56(9) ?
O1 C10 C9 . . 114.86(8) ?
C5 C10 C9 . . 120.53(9) ?
C16 C11 C12 . . 117.08(9) ?
C16 C11 C4 . . 123.05(8) ?
C12 C11 C4 . . 119.87(8) ?
C13 C12 C11 . . 121.60(9) ?
C13 C12 H12A . . 119.2 ?
C11 C12 H12A . . 119.2 ?
C12 C13 C14 . . 119.91(9) ?
C12 C13 H13A . . 120.0 ?
C14 C13 H13A . . 120.0 ?
O2 C14 C15 . . 118.27(9) ?
O2 C14 C13 . . 122.02(9) ?
C15 C14 C13 . . 119.71(9) ?
C14 C15 C16 . . 119.74(9) ?
C14 C15 H15A . . 120.1 ?
C16 C15 H15A . . 120.1 ?
C15 C16 C11 . . 121.92(9) ?
C15 C16 H16A . . 119.0 ?
C11 C16 H16A . . 119.0 ?
C4 C17 H17A . . 109.5 ?
C4 C17 H17B . . 109.5 ?
H17A C17 H17B . . 109.5 ?
C4 C17 H17C . . 109.5 ?
H17A C17 H17C . . 109.5 ?
H17B C17 H17C . . 109.5 ?
C2 C18 H18A . . 109.5 ?
C2 C18 H18B . . 109.5 ?
H18A C18 H18B . . 109.5 ?
C2 C18 H18C . . 109.5 ?
H18A C18 H18C . . 109.5 ?
H18B C18 H18C . . 109.5 ?
C2 C19 H19A . . 109.5 ?
C2 C19 H19B . . 109.5 ?
H19A C19 H19B . . 109.5 ?
C2 C19 H19C . . 109.5 ?
H19A C19 H19C . . 109.5 ?
H19B C19 H19C . . 109.5 ?

loop_
_geom_bond_atom_site_label_1
_geom_bond_atom_site_label_2
_geom_bond_site_symmetry_2
_geom_bond_distance
_geom_bond_publ_flag
O1 C10 . 1.3674(12) ?
O1 C2 . 1.4587(11) ?
O2 C14 . 1.3798(12) ?
O2 H2A . 0.77(2) ?
C2 C18 . 1.5199(13) ?
C2 C3 . 1.5251(13) ?
C2 C19 . 1.5252(13) ?
C3 C4 . 1.5418(12) ?
C3 H3A . 0.9900 ?
C3 H3B . 0.9900 ?
C4 C5 . 1.5241(13) ?
C4 C11 . 1.5406(13) ?
C4 C17 . 1.5446(13) ?
C5 C10 . 1.3998(13) ?
C5 C6 . 1.4012(13) ?
C6 C7 . 1.3884(14) ?
C6 H6A . 0.9500 ?
C7 C8 . 1.3905(15) ?
C7 H7A . 0.9500 ?
C8 C9 . 1.3852(14) ?
C8 H8A . 0.9500 ?
C9 C10 . 1.4009(14) ?
C9 H9A . 0.9500 ?
C11 C16 . 1.3943(14) ?
C11 C12 . 1.4025(13) ?
C12 C13 . 1.3897(14) ?
C12 H12A . 0.9500 ?
C13 C14 . 1.3899(14) ?
C13 H13A . 0.9500 ?
C14 C15 . 1.3863(14) ?
C15 C16 . 1.3926(14) ?
C15 H15A . 0.9500 ?
C16 H16A . 0.9500 ?
C17 H17A . 0.9800 ?
C17 H17B . 0.9800 ?
C17 H17C . 0.9800 ?
C18 H18A . 0.9800 ?
C18 H18B . 0.9800 ?
C18 H18C . 0.9800 ?
C19 H19A . 0.9800 ?
C19 H19B . 0.9800 ?
C19 H19C . 0.9800 ?

loop_
_geom_hbond_atom_site_label_D
_geom_hbond_atom_site_label_H
_geom_hbond_atom_site_label_A
_geom_hbond_site_symmetry_A
_geom_hbond_distance_DH
_geom_hbond_distance_HA
_geom_hbond_distance_DA
_geom_hbond_angle_DHA
_geom_hbond_publ_flag
O2 H2A O2 15_556 0.77(2) 2.00(2) 2.7642(8) 170(2) y

loop_
_geom_torsion_atom_site_label_1
_geom_torsion_atom_site_label_2
_geom_torsion_atom_site_label_3
_geom_torsion_atom_site_label_4
_geom_torsion_site_symmetry_1
_geom_torsion_site_symmetry_2
_geom_torsion_site_symmetry_3
_geom_torsion_site_symmetry_4
_geom_torsion
_geom_torsion_publ_flag
C10 O1 C2 C18 . . . . 159.09(8) ?
C10 O1 C2 C3 . . . . 42.07(11) ?
C10 O1 C2 C19 . . . . -83.19(10) ?
O1 C2 C3 C4 . . . . -57.81(10) ?
C18 C2 C3 C4 . . . . -171.92(8) ?
C19 C2 C3 C4 . . . . 63.25(11) ?
C2 C3 C4 C5 . . . . 43.21(10) ?
C2 C3 C4 C11 . . . . -80.17(10) ?
C2 C3 C4 C17 . . . . 160.82(8) ?
C11 C4 C5 C10 . . . . 108.14(10) ?
C3 C4 C5 C10 . . . . -14.99(12) ?
C17 C4 C5 C10 . . . . -130.66(9) ?
C11 C4 C5 C6 . . . . -73.21(11) ?
C3 C4 C5 C6 . . . . 163.66(8) ?
C17 C4 C5 C6 . . . . 48.00(11) ?
C10 C5 C6 C7 . . . . -0.86(14) ?
C4 C5 C6 C7 . . . . -179.56(9) ?
C5 C6 C7 C8 . . . . 0.48(15) ?
C6 C7 C8 C9 . . . . 0.54(15) ?
C7 C8 C9 C10 . . . . -1.15(15) ?
C2 O1 C10 C5 . . . . -16.20(13) ?
C2 O1 C10 C9 . . . . 166.42(8) ?
C6 C5 C10 O1 . . . . -177.00(9) ?
C4 C5 C10 O1 . . . . 1.70(14) ?
C6 C5 C10 C9 . . . . 0.24(14) ?
C4 C5 C10 C9 . . . . 178.93(8) ?
C8 C9 C10 O1 . . . . 178.24(9) ?
C8 C9 C10 C5 . . . . 0.75(14) ?
C5 C4 C11 C16 . . . . -0.58(13) ?
C3 C4 C11 C16 . . . . 120.33(10) ?
C17 C4 C11 C16 . . . . -122.10(10) ?
C5 C4 C11 C12 . . . . -179.68(8) ?
C3 C4 C11 C12 . . . . -58.76(11) ?
C17 C4 C11 C12 . . . . 58.80(11) ?
C16 C11 C12 C13 . . . . -1.41(14) ?
C4 C11 C12 C13 . . . . 177.74(8) ?
C11 C12 C13 C14 . . . . -0.20(15) ?
C12 C13 C14 O2 . . . . -178.01(9) ?
C12 C13 C14 C15 . . . . 1.89(15) ?
O2 C14 C15 C16 . . . . 177.99(9) ?
C13 C14 C15 C16 . . . . -1.91(14) ?
C14 C15 C16 C11 . . . . 0.25(15) ?
C12 C11 C16 C15 . . . . 1.39(14) ?
C4 C11 C16 C15 . . . . -177.74(9) ?

loop_
_cod_related_entry_id
_cod_related_entry_database
_cod_related_entry_code
1 ChemSpider 88264
